data_7202086
loop_
_publ_author_name
'Carlucci, Lucia'
'Ciani, Gianfranco'
'Maggini, Simona'
'Proserpio, Davide M.'

_publ_section_title
;
 Metal--organic coordination frameworks assembled with the long
 flexible ligand 4,4&#x2032;-bis(imidazol-1-ylmethyl)biphenyl
;
_journal_issue 9
_journal_name_full CrystEngComm
_journal_page_first 1191
_journal_paper_doi 10.1039/b803815e
_journal_volume 10
_journal_year 2008
_chemical_formula_sum 'C20 H20 N4 O'
_chemical_formula_weight 332.40
_space_group_IT_number 14
_symmetry_cell_setting monoclinic
_symmetry_space_group_name_Hall '-P 2yn'
_symmetry_space_group_name_H-M 'P 1 21/n 1'
_atom_sites_solution_hydrogens geom
_atom_sites_solution_primary direct
_atom_sites_solution_secondary difmap
_cell_angle_alpha 90.00
_cell_angle_beta 94.024(3)
_cell_angle_gamma 90.00
_cell_formula_units_Z 4
_cell_length_a 4.7126(10)
_cell_length_b 15.269(3)
_cell_length_c 24.148(5)
_cell_measurement_reflns_used 2270
_cell_measurement_temperature 293(2)
_cell_measurement_theta_max 21
_cell_measurement_theta_min 3
_cell_volume 1733.3(6)
_computing_molecular_graphics TOPOS
_computing_structure_refinement 'SHELXL-97 (Sheldrick, 1997)'
_computing_structure_solution SIR92
_diffrn_ambient_temperature 293(2)
_diffrn_detector_type CCD_plate
_diffrn_measured_fraction_theta_full 0.999
_diffrn_measured_fraction_theta_max 0.938
_diffrn_measurement_device SMART
_diffrn_measurement_method omega-scan
_diffrn_radiation_monochromator graphite
_diffrn_radiation_source 'fine-focus sealed tube'
_diffrn_radiation_type MoK\a
_diffrn_radiation_wavelength 0.71073
_diffrn_reflns_av_R_equivalents 0.0647
_diffrn_reflns_av_sigmaI/netI 0.0638
_diffrn_reflns_limit_h_max 6
_diffrn_reflns_limit_h_min -6
_diffrn_reflns_limit_k_max 20
_diffrn_reflns_limit_k_min -20
_diffrn_reflns_limit_l_max 32
_diffrn_reflns_limit_l_min -31
_diffrn_reflns_number 21474
_diffrn_reflns_theta_full 25.00
_diffrn_reflns_theta_max 29.39
_diffrn_reflns_theta_min 2.15
_diffrn_standards_decay_% 0
_exptl_absorpt_coefficient_mu 0.082
_exptl_absorpt_correction_T_max 1.00
_exptl_absorpt_correction_T_min 0.72
_exptl_absorpt_correction_type empirical
_exptl_crystal_colour colourless
_exptl_crystal_density_diffrn 1.274
_exptl_crystal_density_method 'not measured'
_exptl_crystal_description column
_exptl_crystal_F_000 704
_exptl_crystal_size_max 0.38
_exptl_crystal_size_mid 0.12
_exptl_crystal_size_min 0.10
_refine_diff_density_max 0.136
_refine_diff_density_min -0.158
_refine_diff_density_rms 0.034
_refine_ls_extinction_method none
_refine_ls_goodness_of_fit_all 1.007
_refine_ls_hydrogen_treatment mixed
_refine_ls_matrix_type full
_refine_ls_number_parameters 235
_refine_ls_number_reflns 4493
_refine_ls_number_restraints 6
_refine_ls_restrained_S_all 1.006
_refine_ls_R_factor_all 0.1641
_refine_ls_R_factor_obs 0.0690
_refine_ls_shift/su_max 0.040
_refine_ls_shift/su_mean 0.001
_refine_ls_structure_factor_coef Fsqd
_refine_ls_weighting_details 'calc w=1/[\s^2^(Fo^2^)+(0.0528P)^2^+0.3984P] where P=(Fo^2^+2Fc^2^)/3'
_refine_ls_weighting_scheme calc
_refine_ls_wR_factor_all 0.1625
_refine_ls_wR_factor_obs 0.1291
_reflns_number_observed 2054
_reflns_number_total 4493
_reflns_observed_criterion >2sigma(I)
_cod_data_source_file b803815e.txt
_cod_data_source_block lu677_bimb(H2O)
_cod_depositor_comments
;
The following automatic conversions were performed:
'_symmetry_cell_setting' value 'Monoclinic' changed to 'monoclinic'
according to '/home/saulius/struct/CIF-dictionaries/cif_core.dic'
dictionary named 'cif_core.dic' version 2.4.1 from 2010-06-29.

Automatic conversion script
Id: cif_fix_enum 1527 2010-12-29 10:47:43Z saulius 
;
_cod_original_sg_symbol_H-M 'P2(1)/n '
_cod_database_code 7202086

loop_
_symmetry_equiv_pos_as_xyz
'x, y, z'
'-x+1/2, y+1/2, -z+1/2'
'-x, -y, -z'
'x-1/2, -y-1/2, z-1/2'

loop_
_atom_site_label
_atom_site_type_symbol
_atom_site_fract_x
_atom_site_fract_y
_atom_site_fract_z
_atom_site_U_iso_or_equiv
_atom_site_adp_type
_atom_site_occupancy
_atom_site_symmetry_multiplicity
_atom_site_calc_flag
_atom_site_refinement_flags
_atom_site_disorder_assembly
_atom_site_disorder_group
C1 C -0.4707(6) 0.50667(18) -0.33051(11) 0.0769(8) Uani 1 1 d . . .
H1 H -0.5823 0.4587 -0.3417 0.092 Uiso 1 1 calc R . .
C2 C -0.1763(6) 0.60978(18) -0.33009(11) 0.0718(7) Uani 1 1 d . . .
H2 H -0.0399 0.6488 -0.3412 0.086 Uiso 1 1 calc R . .
C3 C -0.2853(6) 0.61097(16) -0.28032(10) 0.0664(7) Uani 1 1 d . . .
H3 H -0.2395 0.6496 -0.2513 0.080 Uiso 1 1 calc R . .
C4 C -0.6326(5) 0.51503(16) -0.23409(9) 0.0636(6) Uani 1 1 d . . .
H4A H -0.7814 0.4747 -0.2473 0.076 Uiso 1 1 calc R . .
H4B H -0.7218 0.5650 -0.2176 0.076 Uiso 1 1 calc R . .
C5 C -0.4375(5) 0.47034(15) -0.19094(9) 0.0532(6) Uani 1 1 d . . .
C6 C -0.3319(6) 0.51312(16) -0.14416(10) 0.0671(7) Uani 1 1 d . . .
H6 H -0.3882 0.5705 -0.1380 0.081 Uiso 1 1 calc R . .
C7 C -0.1441(5) 0.47292(15) -0.10602(10) 0.0666(7) Uani 1 1 d . . .
H7 H -0.0800 0.5036 -0.0743 0.080 Uiso 1 1 calc R . .
C8 C -0.0479(4) 0.38899(13) -0.11316(8) 0.0462(5) Uani 1 1 d . . .
C9 C -0.1570(6) 0.34689(16) -0.16045(10) 0.0714(7) Uani 1 1 d . . .
H9 H -0.0995 0.2898 -0.1671 0.086 Uiso 1 1 calc R . .
C10 C -0.3480(6) 0.38647(17) -0.19819(10) 0.0741(7) Uani 1 1 d . . .
H10 H -0.4176 0.3553 -0.2293 0.089 Uiso 1 1 calc R . .
C11 C 0.1582(4) 0.34519(13) -0.07305(8) 0.0467(5) Uani 1 1 d . . .
C12 C 0.3033(5) 0.39004(15) -0.03013(10) 0.0653(7) Uani 1 1 d . . .
H12 H 0.2682 0.4495 -0.0257 0.078 Uiso 1 1 calc R . .
C13 C 0.4983(5) 0.34905(17) 0.00623(10) 0.0697(7) Uani 1 1 d . . .
H13 H 0.5896 0.3812 0.0349 0.084 Uiso 1 1 calc R . .
C14 C 0.5608(5) 0.26228(16) 0.00117(9) 0.0583(6) Uani 1 1 d . . .
C15 C 0.4124(6) 0.21636(17) -0.04044(10) 0.0719(7) Uani 1 1 d . . .
H15 H 0.4457 0.1567 -0.0442 0.086 Uiso 1 1 calc R . .
C16 C 0.2163(6) 0.25697(15) -0.07650(9) 0.0664(7) Uani 1 1 d . . .
H16 H 0.1195 0.2239 -0.1041 0.080 Uiso 1 1 calc R . .
C17 C 0.8651(7) 0.2769(2) 0.13497(15) 0.0920(9) Uani 1 1 d . . .
H17 H 1.0085 0.3159 0.1270 0.110 Uiso 1 1 calc R . .
C18 C 0.5709(8) 0.2073(3) 0.17687(13) 0.0985(10) Uani 1 1 d . . .
H18 H 0.4632 0.1867 0.2050 0.118 Uiso 1 1 calc R . .
C19 C 0.5432(6) 0.17908(18) 0.12424(12) 0.0753(7) Uani 1 1 d . . .
H19 H 0.4172 0.1369 0.1095 0.090 Uiso 1 1 calc R . .
C20 C 0.7852(5) 0.21761(19) 0.03880(10) 0.0770(8) Uani 1 1 d . . .
H20A H 0.7935 0.1562 0.0287 0.092 Uiso 1 1 calc R . .
H20B H 0.9688 0.2435 0.0330 0.092 Uiso 1 1 calc R . .
N1 N -0.4761(4) 0.54444(12) -0.28083(7) 0.0546(5) Uani 1 1 d . . .
N2 N -0.2910(5) 0.54455(17) -0.36175(9) 0.0818(7) Uani 1 1 d . . .
N3 N 0.7339(4) 0.22412(12) 0.09723(7) 0.0551(5) Uani 1 1 d . . .
N4 N 0.7709(8) 0.2681(2) 0.18394(12) 0.1154(11) Uani 1 1 d . . .
O1 O -0.2588(5) -0.01310(15) -0.02870(8) 0.1070(7) Uani 1 1 d D . .
H1W H -0.274(6) 0.0115(18) -0.0644(6) 0.128 Uiso 1 1 d D . .
H2W H -0.156(9) 0.029(2) -0.0061(13) 0.128 Uiso 0.50 1 d PD . .
H3W H -0.443(4) -0.017(4) -0.0163(16) 0.128 Uiso 0.50 1 d PD . .

loop_
_atom_site_aniso_label
_atom_site_aniso_U_11
_atom_site_aniso_U_22
_atom_site_aniso_U_33
_atom_site_aniso_U_23
_atom_site_aniso_U_13
_atom_site_aniso_U_12
C1 0.090(2) 0.0867(19) 0.0541(15) -0.0114(14) 0.0060(14) -0.0142(16)
C2 0.0783(18) 0.0742(18) 0.0634(16) 0.0239(14) 0.0079(14) 0.0009(15)
C3 0.0855(18) 0.0599(15) 0.0534(15) 0.0075(12) 0.0020(13) -0.0025(14)
C4 0.0547(14) 0.0824(17) 0.0538(14) 0.0096(13) 0.0053(11) 0.0048(13)
C5 0.0542(13) 0.0607(15) 0.0456(13) 0.0064(11) 0.0089(10) 0.0009(11)
C6 0.0839(18) 0.0540(14) 0.0623(15) -0.0024(12) -0.0029(14) 0.0139(13)
C7 0.0843(18) 0.0597(16) 0.0536(14) -0.0093(12) -0.0098(13) 0.0117(13)
C8 0.0546(13) 0.0467(12) 0.0382(11) 0.0016(10) 0.0100(10) -0.0024(11)
C9 0.0931(19) 0.0524(15) 0.0660(16) -0.0088(12) -0.0125(14) 0.0118(14)
C10 0.0935(19) 0.0700(17) 0.0560(15) -0.0104(13) -0.0145(14) 0.0082(15)
C11 0.0526(12) 0.0465(12) 0.0418(11) 0.0031(10) 0.0104(10) 0.0011(10)
C12 0.0826(17) 0.0472(13) 0.0637(15) 0.0011(12) -0.0114(13) 0.0007(13)
C13 0.0763(17) 0.0659(17) 0.0643(16) 0.0021(13) -0.0127(13) 0.0002(14)
C14 0.0584(14) 0.0693(16) 0.0489(13) 0.0113(12) 0.0151(11) 0.0163(12)
C15 0.098(2) 0.0627(16) 0.0552(14) -0.0033(13) 0.0038(14) 0.0283(15)
C16 0.0897(18) 0.0595(15) 0.0490(13) -0.0061(12) -0.0026(13) 0.0144(14)
C17 0.091(2) 0.080(2) 0.101(2) -0.0029(19) -0.022(2) -0.0090(17)
C18 0.108(3) 0.131(3) 0.0583(19) 0.022(2) 0.0203(18) 0.037(2)
C19 0.0780(18) 0.0783(18) 0.0699(18) 0.0146(15) 0.0072(14) -0.0059(15)
C20 0.0700(17) 0.103(2) 0.0590(15) 0.0174(14) 0.0127(13) 0.0290(15)
N1 0.0578(11) 0.0636(12) 0.0421(11) 0.0069(9) 0.0002(9) 0.0058(10)
N2 0.0975(18) 0.0970(17) 0.0519(13) -0.0019(13) 0.0139(12) -0.0006(14)
N3 0.0541(11) 0.0599(12) 0.0508(11) 0.0059(10) 0.0000(9) 0.0052(10)
N4 0.147(3) 0.120(3) 0.075(2) -0.0218(18) -0.020(2) 0.038(2)
O1 0.138(2) 0.1180(17) 0.0661(13) 0.0206(12) 0.0168(12) -0.0062(14)

loop_
_atom_type_symbol
_atom_type_description
_atom_type_scat_dispersion_real
_atom_type_scat_dispersion_imag
_atom_type_scat_source
C C 0.0033 0.0016 'International Tables Vol C Tables 4.2.6.8 and 6.1.1.4'
H H 0.0000 0.0000 'International Tables Vol C Tables 4.2.6.8 and 6.1.1.4'
N N 0.0061 0.0033 'International Tables Vol C Tables 4.2.6.8 and 6.1.1.4'
O O 0.0106 0.0060 'International Tables Vol C Tables 4.2.6.8 and 6.1.1.4'

loop_
_geom_angle_atom_site_label_1
_geom_angle_atom_site_label_2
_geom_angle_atom_site_label_3
_geom_angle
_geom_angle_site_symmetry_1
_geom_angle_site_symmetry_3
_geom_angle_publ_flag
N2 C1 N1 112.4(2) . . ?
N2 C1 H1 123.8 . . ?
N1 C1 H1 123.8 . . ?
C3 C2 N2 110.8(2) . . ?
C3 C2 H2 124.6 . . ?
N2 C2 H2 124.6 . . ?
C2 C3 N1 106.1(2) . . ?
C2 C3 H3 126.9 . . ?
N1 C3 H3 126.9 . . ?
N1 C4 C5 110.95(18) . . ?
N1 C4 H4A 109.4 . . ?
C5 C4 H4A 109.5 . . ?
N1 C4 H4B 109.5 . . ?
C5 C4 H4B 109.4 . . ?
H4A C4 H4B 108.0 . . ?
C10 C5 C6 117.2(2) . . ?
C10 C5 C4 121.1(2) . . ?
C6 C5 C4 121.6(2) . . ?
C5 C6 C7 121.3(2) . . ?
C5 C6 H6 119.4 . . ?
C7 C6 H6 119.4 . . ?
C8 C7 C6 122.3(2) . . ?
C8 C7 H7 118.9 . . ?
C6 C7 H7 118.9 . . ?
C7 C8 C9 115.6(2) . . ?
C7 C8 C11 123.06(19) . . ?
C9 C8 C11 121.3(2) . . ?
C10 C9 C8 122.2(2) . . ?
C10 C9 H9 118.9 . . ?
C8 C9 H9 118.9 . . ?
C5 C10 C9 121.5(2) . . ?
C5 C10 H10 119.3 . . ?
C9 C10 H10 119.3 . . ?
C16 C11 C12 116.1(2) . . ?
C16 C11 C8 121.7(2) . . ?
C12 C11 C8 122.23(19) . . ?
C13 C12 C11 121.7(2) . . ?
C13 C12 H12 119.1 . . ?
C11 C12 H12 119.1 . . ?
C14 C13 C12 121.5(2) . . ?
C14 C13 H13 119.2 . . ?
C12 C13 H13 119.2 . . ?
C13 C14 C15 117.3(2) . . ?
C13 C14 C20 122.1(2) . . ?
C15 C14 C20 120.6(2) . . ?
C16 C15 C14 121.2(2) . . ?
C16 C15 H15 119.4 . . ?
C14 C15 H15 119.4 . . ?
C15 C16 C11 122.1(2) . . ?
C15 C16 H16 119.0 . . ?
C11 C16 H16 119.0 . . ?
N4 C17 N3 112.8(3) . . ?
N4 C17 H17 123.6 . . ?
N3 C17 H17 123.6 . . ?
N4 C18 C19 111.6(3) . . ?
N4 C18 H18 124.2 . . ?
C19 C18 H18 124.2 . . ?
N3 C19 C18 105.9(3) . . ?
N3 C19 H19 127.1 . . ?
C18 C19 H19 127.1 . . ?
N3 C20 C14 113.39(18) . . ?
N3 C20 H20A 108.9 . . ?
C14 C20 H20A 108.9 . . ?
N3 C20 H20B 108.9 . . ?
C14 C20 H20B 108.9 . . ?
H20A C20 H20B 107.7 . . ?
C1 N1 C3 106.1(2) . . ?
C1 N1 C4 127.2(2) . . ?
C3 N1 C4 126.4(2) . . ?
C1 N2 C2 104.5(2) . . ?
C17 N3 C19 105.8(2) . . ?
C17 N3 C20 127.2(3) . . ?
C19 N3 C20 127.0(2) . . ?
C17 N4 C18 103.9(3) . . ?
H1W O1 H2W 105(2) . . ?
H1W O1 H3W 108(2) . . ?
H2W O1 H3W 107(2) . . ?

loop_
_geom_bond_atom_site_label_1
_geom_bond_atom_site_label_2
_geom_bond_distance
_geom_bond_site_symmetry_2
_geom_bond_publ_flag
C1 N2 1.308(3) . ?
C1 N1 1.333(3) . ?
C1 H1 0.9300 . ?
C2 C3 1.340(3) . ?
C2 N2 1.346(3) . ?
C2 H2 0.9300 . ?
C3 N1 1.356(3) . ?
C3 H3 0.9300 . ?
C4 N1 1.462(3) . ?
C4 C5 1.504(3) . ?
C4 H4A 0.9700 . ?
C4 H4B 0.9700 . ?
C5 C10 1.363(3) . ?
C5 C6 1.368(3) . ?
C6 C7 1.376(3) . ?
C6 H6 0.9300 . ?
C7 C8 1.374(3) . ?
C7 H7 0.9300 . ?
C8 C9 1.378(3) . ?
C8 C11 1.482(3) . ?
C9 C10 1.375(3) . ?
C9 H9 0.9300 . ?
C10 H10 0.9300 . ?
C11 C16 1.378(3) . ?
C11 C12 1.383(3) . ?
C12 C13 1.376(3) . ?
C12 H12 0.9300 . ?
C13 C14 1.365(3) . ?
C13 H13 0.9300 . ?
C14 C15 1.375(3) . ?
C14 C20 1.508(3) . ?
C15 C16 1.373(3) . ?
C15 H15 0.9300 . ?
C16 H16 0.9300 . ?
C17 N4 1.299(4) . ?
C17 N3 1.336(3) . ?
C17 H17 0.9300 . ?
C18 N4 1.326(4) . ?
C18 C19 1.340(4) . ?
C18 H18 0.9300 . ?
C19 N3 1.337(3) . ?
C19 H19 0.9300 . ?
C20 N3 1.452(3) . ?
C20 H20A 0.9700 . ?
C20 H20B 0.9700 . ?
O1 H1W 0.939(10) . ?
O1 H2W 0.948(10) . ?
O1 H3W 0.939(10) . ?
